data_7030175
loop_
_publ_author_name
'Gao, Junkuo'
'Liu, Xinfeng'
'Liu, Yi'
'Yu, Lingling'
'Feng, Yuhua'
'Chen, Hongyu'
'Li, Yongxin'
'Rakesh, Ganguly'
'Huan, Cheng Hon Alfred'
'Sum, Tze Chien'
'Zhao, Yang'
'Zhang, Qichun'

_publ_section_title
;
 Experimental and theoretical studies on pyrene-grafted polyoxometalate
 hybrid.
;
_journal_issue 39
_journal_name_full 'Dalton transactions (Cambridge, England : 2003)'
_journal_page_first 12185
_journal_page_last 12191
_journal_paper_doi 10.1039/c2dt31474f
_journal_volume 41
_journal_year 2012
_chemical_formula_sum 'C48 H81 Mo6 N3 O18'
_chemical_formula_weight 1563.80
_chemical_name_systematic
;
?
;
_space_group_IT_number 2
_symmetry_cell_setting triclinic
_symmetry_space_group_name_Hall '-P 1'
_symmetry_space_group_name_H-M 'P -1'
_atom_sites_solution_hydrogens geom
_atom_sites_solution_primary direct
_atom_sites_solution_secondary difmap
_audit_creation_method SHELXL-97
_cell_angle_alpha 78.355(2)
_cell_angle_beta 78.467(2)
_cell_angle_gamma 72.716(2)
_cell_formula_units_Z 2
_cell_length_a 12.3547(6)
_cell_length_b 12.8923(6)
_cell_length_c 19.6931(9)
_cell_measurement_reflns_used 5772
_cell_measurement_temperature 103(2)
_cell_measurement_theta_max 24.60
_cell_measurement_theta_min 2.55
_cell_volume 2900.4(2)
_computing_cell_refinement 'Bruker SAINT'
_computing_data_collection 'Bruker APEX2'
_computing_data_reduction 'Bruker SAINT'
_computing_molecular_graphics 'Bruker SHELXTL'
_computing_publication_material 'Bruker SHELXTL'
_computing_structure_refinement 'SHELXL-97 (Sheldrick, 2008)'
_computing_structure_solution 'SHELXS-97 (Sheldrick, 2008)'
_diffrn_ambient_temperature 103(2)
_diffrn_measured_fraction_theta_full 0.980
_diffrn_measured_fraction_theta_max 0.971
_diffrn_measurement_device_type 'Bruker APEX-II CCD'
_diffrn_measurement_method '\f and \w scans'
_diffrn_radiation_monochromator graphite
_diffrn_radiation_source 'fine-focus sealed tube'
_diffrn_radiation_type MoK\a
_diffrn_radiation_wavelength 0.71073
_diffrn_reflns_av_R_equivalents 0.0854
_diffrn_reflns_av_sigmaI/netI 0.1291
_diffrn_reflns_limit_h_max 15
_diffrn_reflns_limit_h_min -12
_diffrn_reflns_limit_k_max 16
_diffrn_reflns_limit_k_min -16
_diffrn_reflns_limit_l_max 24
_diffrn_reflns_limit_l_min -24
_diffrn_reflns_number 41092
_diffrn_reflns_theta_full 25.00
_diffrn_reflns_theta_max 26.38
_diffrn_reflns_theta_min 1.84
_exptl_absorpt_coefficient_mu 1.327
_exptl_absorpt_correction_T_max 0.9739
_exptl_absorpt_correction_T_min 0.7772
_exptl_absorpt_correction_type multi-scan
_exptl_absorpt_process_details sadabs
_exptl_crystal_colour orange
_exptl_crystal_density_diffrn 1.791
_exptl_crystal_density_method 'not measured'
_exptl_crystal_description plate
_exptl_crystal_F_000 1572
_exptl_crystal_size_max 0.20
_exptl_crystal_size_mid 0.18
_exptl_crystal_size_min 0.02
_refine_diff_density_max 1.166
_refine_diff_density_min -1.951
_refine_diff_density_rms 0.436
_refine_ls_extinction_method none
_refine_ls_goodness_of_fit_ref 1.058
_refine_ls_hydrogen_treatment constr
_refine_ls_matrix_type full
_refine_ls_number_parameters 684
_refine_ls_number_reflns 11559
_refine_ls_number_restraints 19
_refine_ls_restrained_S_all 1.057
_refine_ls_R_factor_all 0.1463
_refine_ls_R_factor_gt 0.0595
_refine_ls_shift/su_max 0.001
_refine_ls_shift/su_mean 0.000
_refine_ls_structure_factor_coef Fsqd
_refine_ls_weighting_details 'calc w=1/[\s^2^(Fo^2^)+(0.0908P)^2^+0.0000P] where P=(Fo^2^+2Fc^2^)/3'
_refine_ls_weighting_scheme calc
_refine_ls_wR_factor_gt 0.1323
_refine_ls_wR_factor_ref 0.1893
_reflns_number_gt 6317
_reflns_number_total 11559
_reflns_threshold_expression >2sigma(I)
_cod_data_source_file c2dt31474f.txt
_cod_data_source_block 0
_cod_depositor_comments
;
The following automatic conversions were performed:

'_symmetry_cell_setting' value 'Triclinic' changed to 'triclinic'
according to
/usr/data/users/saulius/automatic-downloads/retrospective/RSC/lib/dictionaries/cif_core.dic
dictionary named 'cif_core.dic' version 2.4.2 from 2011-04-26.

Automatic conversion script
Id: cif_fix_values 2281 2013-09-26 08:29:07Z andrius 
;
_cod_original_sg_symbol_H-M P-1
_cod_database_code 7030175

loop_
_symmetry_equiv_pos_as_xyz
'x, y, z'
'-x, -y, -z'

loop_
_atom_site_label
_atom_site_type_symbol
_atom_site_fract_x
_atom_site_fract_y
_atom_site_fract_z
_atom_site_U_iso_or_equiv
_atom_site_adp_type
_atom_site_occupancy
_atom_site_symmetry_multiplicity
_atom_site_calc_flag
_atom_site_refinement_flags
Mo1 Mo 0.19820(7) 0.83337(6) 0.33642(4) 0.0217(2) Uani 1 1 d .
Mo2 Mo 0.01274(7) 1.04534(6) 0.27062(4) 0.0187(2) Uani 1 1 d .
Mo3 Mo 0.28592(7) 1.04207(6) 0.25058(4) 0.0185(2) Uani 1 1 d .
Mo4 Mo 0.35947(7) 0.81023(6) 0.18479(4) 0.0194(2) Uani 1 1 d .
Mo5 Mo 0.08739(7) 0.81376(6) 0.20472(4) 0.0203(2) Uani 1 1 d .
Mo6 Mo 0.17328(7) 1.02780(6) 0.11652(4) 0.0202(2) Uani 1 1 d .
C1 C 0.2382(9) 0.6933(7) 0.4828(5) 0.025(2) Uani 1 1 d .
C2 C 0.1975(9) 0.7353(8) 0.5453(5) 0.031(3) Uani 1 1 d .
H2 H 0.1509 0.8087 0.5450 0.038 Uiso 1 1 calc R
C3 C 0.2241(9) 0.6713(8) 0.6079(6) 0.034(3) Uani 1 1 d .
H3 H 0.1960 0.7017 0.6502 0.041 Uiso 1 1 calc R
C4 C 0.2921(8) 0.5618(8) 0.6105(5) 0.027(2) Uani 1 1 d .
C5 C 0.3314(8) 0.5173(7) 0.5471(5) 0.021(2) Uani 1 1 d .
C6 C 0.3084(8) 0.5806(7) 0.4817(5) 0.024(2) Uani 1 1 d .
C7 C 0.3536(8) 0.5353(8) 0.4184(5) 0.024(2) Uani 1 1 d .
H7 H 0.3390 0.5789 0.3745 0.029 Uiso 1 1 calc R
C8 C 0.4161(9) 0.4317(7) 0.4213(5) 0.025(2) Uani 1 1 d .
H8 H 0.4460 0.4027 0.3787 0.030 Uiso 1 1 calc R
C9 C 0.4407(9) 0.3614(8) 0.4859(5) 0.029(2) Uani 1 1 d .
C10 C 0.5074(9) 0.2522(8) 0.4888(6) 0.034(3) Uani 1 1 d .
H10 H 0.5357 0.2216 0.4466 0.041 Uiso 1 1 calc R
C11 C 0.5329(9) 0.1881(8) 0.5520(6) 0.035(3) Uani 1 1 d U
H11 H 0.5768 0.1137 0.5532 0.042 Uiso 1 1 calc R
C12 C 0.4939(8) 0.2331(8) 0.6134(5) 0.026(2) Uani 1 1 d U
H12 H 0.5131 0.1894 0.6565 0.031 Uiso 1 1 calc R
C13 C 0.4269(8) 0.3413(7) 0.6133(5) 0.025(2) Uani 1 1 d U
C14 C 0.3988(8) 0.4065(7) 0.5486(5) 0.021(2) Uani 1 1 d .
C15 C 0.3875(9) 0.3887(8) 0.6760(5) 0.031(3) Uani 1 1 d .
H15 H 0.4069 0.3457 0.7193 0.037 Uiso 1 1 calc R
C16 C 0.3221(9) 0.4952(8) 0.6751(5) 0.033(3) Uani 1 1 d .
H16 H 0.2964 0.5251 0.7176 0.040 Uiso 1 1 calc R
C17 C 0.6191(8) 0.0444(8) 0.2103(5) 0.026(2) Uani 1 1 d .
H17A H 0.5796 0.1235 0.2102 0.031 Uiso 1 1 calc R
H17B H 0.5591 0.0051 0.2174 0.031 Uiso 1 1 calc R
C18 C 0.6817(9) 0.0057(9) 0.2715(5) 0.038(3) Uani 1 1 d .
H18A H 0.7476 0.0377 0.2632 0.045 Uiso 1 1 calc R
H18B H 0.7118 -0.0753 0.2770 0.045 Uiso 1 1 calc R
C19 C 0.6041(9) 0.0383(9) 0.3383(5) 0.035(3) Uani 1 1 d .
H19A H 0.5736 0.1193 0.3318 0.042 Uiso 1 1 calc R
H19B H 0.5381 0.0065 0.3457 0.042 Uiso 1 1 calc R
C20 C 0.6599(11) 0.0029(9) 0.4023(5) 0.048(3) Uani 1 1 d .
H20A H 0.7068 -0.0733 0.4030 0.072 Uiso 1 1 calc R
H20B H 0.6010 0.0080 0.4439 0.072 Uiso 1 1 calc R
H20C H 0.7087 0.0505 0.4021 0.072 Uiso 1 1 calc R
C21 C 0.7618(8) -0.0863(8) 0.1364(5) 0.029(2) Uani 1 1 d .
H21A H 0.8086 -0.0906 0.0895 0.034 Uiso 1 1 calc R
H21B H 0.8153 -0.1039 0.1710 0.034 Uiso 1 1 calc R
C22 C 0.6966(10) -0.1731(8) 0.1518(6) 0.038(3) Uani 1 1 d .
H22A H 0.6475 -0.1594 0.1152 0.046 Uiso 1 1 calc R
H22B H 0.6459 -0.1662 0.1974 0.046 Uiso 1 1 calc R
C23 C 0.7740(10) -0.2893(9) 0.1545(6) 0.041(3) Uani 1 1 d .
H23A H 0.8193 -0.3046 0.1933 0.049 Uiso 1 1 calc R
H23B H 0.7258 -0.3413 0.1651 0.049 Uiso 1 1 calc R
C24 C 0.8541(11) -0.3097(9) 0.0884(7) 0.055(4) Uani 1 1 d .
H24A H 0.8133 -0.2758 0.0482 0.082 Uiso 1 1 calc R
H24B H 0.8839 -0.3890 0.0880 0.082 Uiso 1 1 calc R
H24C H 0.9179 -0.2777 0.0854 0.082 Uiso 1 1 calc R
C25 C 0.7662(8) 0.1067(8) 0.1201(5) 0.028(2) Uani 1 1 d .
H25A H 0.8216 0.0836 0.1539 0.033 Uiso 1 1 calc R
H25B H 0.7192 0.1821 0.1262 0.033 Uiso 1 1 calc R
C26 C 0.8326(9) 0.1097(8) 0.0462(5) 0.028(2) Uani 1 1 d .
H26A H 0.7805 0.1137 0.0130 0.034 Uiso 1 1 calc R
H26B H 0.8945 0.0405 0.0436 0.034 Uiso 1 1 calc R
C27 C 0.8856(9) 0.2072(8) 0.0236(6) 0.034(3) Uani 1 1 d .
H27A H 0.9225 0.2133 0.0623 0.041 Uiso 1 1 calc R
H27B H 0.9461 0.1922 -0.0173 0.041 Uiso 1 1 calc R
C28 C 0.8008(11) 0.3151(10) 0.0044(6) 0.053(3) Uani 1 1 d .
H28A H 0.7683 0.3120 -0.0364 0.080 Uiso 1 1 calc R
H28B H 0.8397 0.3740 -0.0070 0.080 Uiso 1 1 calc R
H28C H 0.7393 0.3299 0.0441 0.080 Uiso 1 1 calc R
C29 C 0.6061(8) 0.0583(8) 0.0858(5) 0.027(2) Uani 1 1 d .
H29A H 0.5535 0.0104 0.1013 0.033 Uiso 1 1 calc R
H29B H 0.6506 0.0401 0.0401 0.033 Uiso 1 1 calc R
C30 C 0.5332(9) 0.1788(8) 0.0747(5) 0.032(3) Uani 1 1 d .
H30A H 0.4907 0.1990 0.1205 0.038 Uiso 1 1 calc R
H30B H 0.5848 0.2272 0.0563 0.038 Uiso 1 1 calc R
C31 C 0.4497(9) 0.1982(9) 0.0251(5) 0.039(3) Uani 1 1 d .
H31A H 0.3936 0.1548 0.0452 0.047 Uiso 1 1 calc R
H31B H 0.4910 0.1733 -0.0197 0.047 Uiso 1 1 calc R
C32 C 0.3861(12) 0.3206(11) 0.0114(7) 0.073(5) Uani 1 1 d .
H32A H 0.3416 0.3442 0.0554 0.110 Uiso 1 1 calc R
H32B H 0.3343 0.3321 -0.0228 0.110 Uiso 1 1 calc R
H32C H 0.4418 0.3637 -0.0072 0.110 Uiso 1 1 calc R
C33 C 0.1914(9) 0.3293(7) 0.3554(5) 0.024(2) Uani 1 1 d .
H33A H 0.2198 0.3620 0.3873 0.029 Uiso 1 1 calc R
H33B H 0.2582 0.2766 0.3330 0.029 Uiso 1 1 calc R
C34 C 0.1091(9) 0.2648(7) 0.3997(5) 0.025(2) Uani 1 1 d .
H34A H 0.0495 0.3126 0.4299 0.031 Uiso 1 1 calc R
H34B H 0.0707 0.2404 0.3687 0.031 Uiso 1 1 calc R
C35 C 0.1752(9) 0.1656(8) 0.4450(5) 0.029(2) Uani 1 1 d .
H35A H 0.2383 0.1214 0.4145 0.034 Uiso 1 1 calc R
H35B H 0.2098 0.1912 0.4775 0.034 Uiso 1 1 calc R
C36 C 0.1008(10) 0.0934(8) 0.4872(5) 0.040(3) Uani 1 1 d .
H36A H 0.0360 0.1375 0.5158 0.060 Uiso 1 1 calc R
H36B H 0.1463 0.0339 0.5178 0.060 Uiso 1 1 calc R
H36C H 0.0721 0.0621 0.4553 0.060 Uiso 1 1 calc R
C37 C 0.0347(9) 0.4973(7) 0.3276(5) 0.024(2) Uani 1 1 d .
H37A H -0.0254 0.4574 0.3412 0.029 Uiso 1 1 calc R
H37B H 0.0104 0.5578 0.2893 0.029 Uiso 1 1 calc R
C38 C 0.0392(9) 0.5476(8) 0.3898(5) 0.027(2) Uani 1 1 d .
H38A H 0.0879 0.5992 0.3746 0.033 Uiso 1 1 calc R
H38B H 0.0747 0.4887 0.4258 0.033 Uiso 1 1 calc R
C39 C -0.0807(9) 0.6091(8) 0.4222(5) 0.035(3) Uani 1 1 d .
H39A H -0.0735 0.6379 0.4636 0.042 Uiso 1 1 calc R
H39B H -0.1280 0.5564 0.4387 0.042 Uiso 1 1 calc R
C40 C -0.1435(10) 0.7055(8) 0.3714(6) 0.040(3) Uani 1 1 d .
H40A H -0.0996 0.7603 0.3567 0.060 Uiso 1 1 calc R
H40B H -0.2199 0.7394 0.3951 0.060 Uiso 1 1 calc R
H40C H -0.1510 0.6780 0.3301 0.060 Uiso 1 1 calc R
C41 C 0.1190(9) 0.3667(7) 0.2431(5) 0.025(2) Uani 1 1 d .
H41A H 0.0543 0.3343 0.2638 0.031 Uiso 1 1 calc R
H41B H 0.1868 0.3057 0.2312 0.031 Uiso 1 1 calc R
C42 C 0.0895(9) 0.4432(8) 0.1751(5) 0.032(3) Uani 1 1 d .
H42A H 0.0319 0.5118 0.1863 0.038 Uiso 1 1 calc R
H42B H 0.1591 0.4626 0.1478 0.038 Uiso 1 1 calc R
C43 C 0.0422(10) 0.3861(8) 0.1322(5) 0.038(3) Uani 1 1 d .
H43A H 0.0929 0.3109 0.1297 0.045 Uiso 1 1 calc R
H43B H 0.0424 0.4267 0.0838 0.045 Uiso 1 1 calc R
C44 C -0.0828(13) 0.3790(11) 0.1639(7) 0.072(5) Uani 1 1 d .
H44A H -0.0824 0.3341 0.2104 0.109 Uiso 1 1 calc R
H44B H -0.1113 0.3453 0.1332 0.109 Uiso 1 1 calc R
H44C H -0.1328 0.4531 0.1680 0.109 Uiso 1 1 calc R
C45 C 0.2335(9) 0.4810(8) 0.2672(5) 0.032(3) Uani 1 1 d .
H45A H 0.2471 0.5154 0.3043 0.038 Uiso 1 1 calc R
H45B H 0.2014 0.5412 0.2308 0.038 Uiso 1 1 calc R
C46 C 0.3483(9) 0.4143(7) 0.2345(5) 0.030(3) Uani 1 1 d .
H46A H 0.3369 0.3809 0.1964 0.036 Uiso 1 1 calc R
H46B H 0.3824 0.3542 0.2703 0.036 Uiso 1 1 calc R
C47 C 0.4295(9) 0.4862(8) 0.2053(6) 0.036(3) Uani 1 1 d .
H47A H 0.3968 0.5434 0.1677 0.044 Uiso 1 1 calc R
H47B H 0.4357 0.5238 0.2430 0.044 Uiso 1 1 calc R
C48 C 0.5477(11) 0.4232(9) 0.1764(7) 0.054(4) Uani 1 1 d .
H48A H 0.5801 0.3652 0.2131 0.081 Uiso 1 1 calc R
H48B H 0.5969 0.4733 0.1605 0.081 Uiso 1 1 calc R
H48C H 0.5431 0.3900 0.1369 0.081 Uiso 1 1 calc R
N1 N 0.2128(7) 0.7570(6) 0.4197(4) 0.027(2) Uani 1 1 d .
N2 N 0.6883(6) 0.0310(6) 0.1382(4) 0.0226(18) Uani 1 1 d .
N3 N 0.1442(7) 0.4196(6) 0.2989(4) 0.026(2) Uani 1 1 d .
O1 O 0.0532(5) 0.9418(5) 0.3520(3) 0.0231(16) Uani 1 1 d .
O2 O 0.1238(6) 0.7521(5) 0.2966(3) 0.0254(16) Uani 1 1 d .
O3 O 0.3418(5) 0.7569(5) 0.2815(3) 0.0218(15) Uani 1 1 d .
O4 O 0.2756(5) 0.9461(5) 0.3363(3) 0.0237(16) Uani 1 1 d .
O5 O -0.1153(6) 1.1290(5) 0.2999(3) 0.0312(17) Uani 1 1 d .
O6 O 0.1216(5) 1.1155(4) 0.2806(3) 0.0189(15) Uani 1 1 d .
O7 O -0.0329(5) 0.9262(5) 0.2432(3) 0.0224(15) Uani 1 1 d .
O8 O 0.1866(5) 0.9282(4) 0.2294(3) 0.0156(13) Uani 1 1 d .
O9 O 0.4056(5) 0.9316(4) 0.2106(3) 0.0211(15) Uani 1 1 d .
O10 O 0.3534(6) 1.1321(5) 0.2646(4) 0.0320(18) Uani 1 1 d .
O11 O 0.4874(5) 0.7288(5) 0.1537(3) 0.0258(16) Uani 1 1 d .
O12 O 0.2501(5) 0.7417(5) 0.1731(3) 0.0242(16) Uani 1 1 d .
O13 O 0.0204(6) 0.7273(5) 0.1872(4) 0.0298(17) Uani 1 1 d .
O14 O 0.0990(6) 0.9137(5) 0.1189(3) 0.0243(16) Uani 1 1 d .
O15 O 0.3163(6) 0.9172(5) 0.1038(3) 0.0247(16) Uani 1 1 d .
O16 O 0.1654(6) 1.0997(5) 0.0343(3) 0.0318(18) Uani 1 1 d .
O17 O 0.2494(6) 1.1035(5) 0.1575(3) 0.0246(16) Uani 1 1 d .
O18 O 0.0336(5) 1.0971(4) 0.1718(3) 0.0211(15) Uani 1 1 d .

loop_
_atom_site_aniso_label
_atom_site_aniso_U_11
_atom_site_aniso_U_22
_atom_site_aniso_U_33
_atom_site_aniso_U_23
_atom_site_aniso_U_13
_atom_site_aniso_U_12
Mo1 0.0238(5) 0.0132(4) 0.0229(5) 0.0052(4) -0.0047(4) -0.0015(4)
Mo2 0.0166(5) 0.0089(4) 0.0263(5) -0.0019(3) -0.0010(4) 0.0010(3)
Mo3 0.0178(5) 0.0082(4) 0.0278(5) -0.0017(3) -0.0038(4) -0.0015(3)
Mo4 0.0163(5) 0.0096(4) 0.0284(5) -0.0018(4) 0.0004(4) -0.0007(3)
Mo5 0.0188(5) 0.0094(4) 0.0328(5) -0.0024(4) -0.0055(4) -0.0036(4)
Mo6 0.0274(5) 0.0107(4) 0.0186(5) 0.0020(3) -0.0041(4) -0.0016(4)
C1 0.029(6) 0.014(5) 0.028(6) 0.001(4) -0.007(5) -0.001(4)
C2 0.032(7) 0.023(6) 0.029(6) -0.003(5) 0.002(5) 0.000(5)
C3 0.037(7) 0.027(6) 0.035(6) -0.009(5) -0.002(5) -0.003(5)
C4 0.020(6) 0.026(6) 0.027(6) 0.000(5) 0.002(5) -0.002(5)
C5 0.017(6) 0.018(5) 0.025(5) 0.001(4) 0.000(4) -0.001(4)
C6 0.016(6) 0.016(5) 0.032(6) 0.004(4) 0.000(5) -0.002(4)
C7 0.028(6) 0.025(6) 0.016(5) 0.012(4) -0.008(4) -0.010(5)
C8 0.035(7) 0.017(5) 0.025(6) -0.004(4) -0.010(5) -0.006(5)
C9 0.035(7) 0.016(5) 0.034(6) -0.001(5) -0.003(5) -0.006(5)
C10 0.036(7) 0.021(6) 0.041(7) -0.011(5) -0.005(5) 0.002(5)
C11 0.035(7) 0.015(5) 0.044(7) 0.009(5) -0.007(5) 0.000(5)
C12 0.019(5) 0.024(5) 0.026(5) 0.005(4) -0.013(4) 0.008(4)
C13 0.021(6) 0.017(5) 0.028(5) 0.009(4) -0.006(5) 0.000(4)
C14 0.016(6) 0.016(5) 0.032(6) -0.003(4) -0.005(4) -0.004(4)
C15 0.028(7) 0.027(6) 0.030(6) 0.000(5) -0.006(5) 0.002(5)
C16 0.037(7) 0.028(6) 0.026(6) -0.004(5) 0.004(5) 0.000(5)
C17 0.026(6) 0.026(6) 0.025(6) -0.003(4) -0.001(5) -0.008(5)
C18 0.036(7) 0.045(7) 0.027(6) 0.001(5) -0.009(5) -0.004(6)
C19 0.034(7) 0.030(6) 0.038(7) -0.004(5) -0.008(5) -0.002(5)
C20 0.063(9) 0.049(8) 0.030(7) -0.004(6) -0.012(6) -0.010(7)
C21 0.024(6) 0.031(6) 0.032(6) -0.009(5) -0.004(5) -0.007(5)
C22 0.037(7) 0.027(6) 0.051(7) -0.004(5) 0.001(6) -0.017(5)
C23 0.032(7) 0.043(7) 0.048(7) 0.004(6) -0.006(6) -0.017(6)
C24 0.051(9) 0.037(7) 0.077(10) 0.007(7) -0.013(8) -0.022(7)
C25 0.019(6) 0.031(6) 0.037(6) -0.009(5) -0.006(5) -0.009(5)
C26 0.027(6) 0.023(6) 0.038(6) -0.010(5) -0.002(5) -0.012(5)
C27 0.026(7) 0.031(6) 0.043(7) 0.001(5) -0.001(5) -0.012(5)
C28 0.059(9) 0.051(8) 0.053(8) -0.001(7) -0.003(7) -0.028(7)
C29 0.024(6) 0.031(6) 0.033(6) -0.010(5) -0.008(5) -0.012(5)
C30 0.030(7) 0.030(6) 0.033(6) -0.004(5) -0.003(5) -0.006(5)
C31 0.023(7) 0.057(8) 0.029(6) -0.004(5) -0.007(5) 0.001(6)
C32 0.066(11) 0.078(11) 0.070(10) -0.022(8) -0.049(9) 0.023(8)
C33 0.030(6) 0.011(5) 0.029(6) -0.005(4) -0.003(5) -0.002(4)
C34 0.039(7) 0.018(5) 0.025(6) -0.003(4) -0.009(5) -0.014(5)
C35 0.041(7) 0.021(5) 0.024(6) -0.004(4) -0.001(5) -0.009(5)
C36 0.057(9) 0.028(6) 0.034(6) 0.010(5) -0.012(6) -0.014(6)
C37 0.036(7) 0.010(5) 0.025(6) 0.001(4) -0.003(5) -0.008(4)
C38 0.039(7) 0.020(5) 0.020(5) 0.004(4) 0.001(5) -0.013(5)
C39 0.043(8) 0.022(6) 0.040(7) -0.006(5) 0.005(5) -0.016(5)
C40 0.034(7) 0.031(6) 0.051(7) -0.010(6) -0.002(6) -0.002(5)
C41 0.044(7) 0.014(5) 0.023(5) -0.007(4) -0.011(5) -0.009(5)
C42 0.047(8) 0.013(5) 0.033(6) -0.003(5) -0.006(5) -0.005(5)
C43 0.060(9) 0.019(6) 0.030(6) -0.004(5) -0.015(6) 0.003(6)
C44 0.105(14) 0.057(9) 0.067(10) -0.013(8) -0.044(10) -0.017(9)
C45 0.034(7) 0.016(5) 0.038(6) 0.001(5) 0.004(5) -0.006(5)
C46 0.031(7) 0.011(5) 0.043(7) -0.006(5) 0.006(5) -0.005(4)
C47 0.038(7) 0.017(6) 0.049(7) -0.002(5) -0.004(6) -0.003(5)
C48 0.053(9) 0.033(7) 0.072(9) -0.010(6) 0.015(7) -0.019(6)
N1 0.032(5) 0.017(4) 0.025(5) 0.002(4) -0.005(4) 0.000(4)
N2 0.015(5) 0.025(5) 0.027(5) -0.006(4) -0.001(4) -0.004(4)
N3 0.040(6) 0.006(4) 0.029(5) 0.002(3) -0.002(4) -0.008(4)
O1 0.026(4) 0.014(3) 0.020(4) 0.008(3) 0.003(3) 0.000(3)
O2 0.028(4) 0.014(3) 0.030(4) 0.006(3) -0.008(3) -0.002(3)
O3 0.018(4) 0.011(3) 0.032(4) 0.004(3) -0.008(3) 0.001(3)
O4 0.028(4) 0.016(3) 0.022(4) 0.004(3) -0.006(3) -0.001(3)
O5 0.027(4) 0.018(4) 0.043(4) -0.003(3) -0.003(3) -0.001(3)
O6 0.022(4) 0.009(3) 0.023(4) -0.005(3) 0.001(3) 0.000(3)
O7 0.019(4) 0.017(3) 0.032(4) -0.004(3) -0.004(3) -0.005(3)
O8 0.018(3) 0.005(3) 0.021(3) -0.001(2) -0.001(3) -0.001(2)
O9 0.019(4) 0.008(3) 0.035(4) -0.004(3) 0.001(3) -0.005(3)
O10 0.037(5) 0.014(4) 0.043(4) -0.003(3) -0.005(4) -0.005(3)
O11 0.026(4) 0.012(3) 0.038(4) -0.008(3) -0.001(3) -0.001(3)
O12 0.026(4) 0.015(3) 0.032(4) -0.003(3) -0.005(3) -0.005(3)
O13 0.023(4) 0.014(4) 0.056(5) -0.010(3) -0.011(4) -0.003(3)
O14 0.035(4) 0.013(3) 0.026(4) 0.001(3) -0.014(3) -0.004(3)
O15 0.032(4) 0.014(3) 0.023(4) 0.001(3) -0.001(3) -0.005(3)
O16 0.047(5) 0.019(4) 0.024(4) 0.006(3) -0.007(3) -0.005(3)
O17 0.036(4) 0.009(3) 0.028(4) 0.006(3) -0.003(3) -0.012(3)
O18 0.024(4) 0.007(3) 0.022(4) 0.002(3) -0.003(3) 0.007(3)

loop_
_atom_type_symbol
_atom_type_description
_atom_type_scat_dispersion_real
_atom_type_scat_dispersion_imag
_atom_type_scat_source
C C 0.0033 0.0016 'International Tables Vol C Tables 4.2.6.8 and 6.1.1.4'
H H 0.0000 0.0000 'International Tables Vol C Tables 4.2.6.8 and 6.1.1.4'
N N 0.0061 0.0033 'International Tables Vol C Tables 4.2.6.8 and 6.1.1.4'
O O 0.0106 0.0060 'International Tables Vol C Tables 4.2.6.8 and 6.1.1.4'
Mo Mo -1.6832 0.6857 'International Tables Vol C Tables 4.2.6.8 and 6.1.1.4'

loop_
_geom_angle_atom_site_label_1
_geom_angle_atom_site_label_2
_geom_angle_atom_site_label_3
_geom_angle
N1 Mo1 O1 103.3(3)
N1 Mo1 O2 102.4(3)
O1 Mo1 O2 89.2(3)
N1 Mo1 O4 101.3(3)
O1 Mo1 O4 88.6(3)
O2 Mo1 O4 156.1(2)
N1 Mo1 O3 100.4(3)
O1 Mo1 O3 156.3(2)
O2 Mo1 O3 85.9(3)
O4 Mo1 O3 86.7(3)
N1 Mo1 O8 177.9(3)
O1 Mo1 O8 78.7(2)
O2 Mo1 O8 78.2(2)
O4 Mo1 O8 78.0(2)
O3 Mo1 O8 77.6(2)
O5 Mo2 O6 104.3(3)
O5 Mo2 O1 103.8(3)
O6 Mo2 O1 88.9(3)
O5 Mo2 O18 103.2(3)
O6 Mo2 O18 89.0(3)
O1 Mo2 O18 152.6(3)
O5 Mo2 O7 102.4(3)
O6 Mo2 O7 153.2(3)
O1 Mo2 O7 85.3(3)
O18 Mo2 O7 84.4(3)
O5 Mo2 O8 178.7(3)
O6 Mo2 O8 76.9(2)
O1 Mo2 O8 76.4(2)
O18 Mo2 O8 76.5(2)
O7 Mo2 O8 76.3(2)
O10 Mo3 O4 104.8(3)
O10 Mo3 O9 104.2(3)
O4 Mo3 O9 90.3(3)
O10 Mo3 O17 101.2(3)
O4 Mo3 O17 153.5(3)
O9 Mo3 O17 88.1(3)
O10 Mo3 O6 102.2(3)
O4 Mo3 O6 85.9(3)
O9 Mo3 O6 153.4(2)
O17 Mo3 O6 83.8(3)
O10 Mo3 O8 176.9(3)
O4 Mo3 O8 77.1(2)
O9 Mo3 O8 78.1(2)
O17 Mo3 O8 76.7(2)
O6 Mo3 O8 75.4(2)
O11 Mo4 O3 103.3(3)
O11 Mo4 O12 104.6(3)
O3 Mo4 O12 90.2(3)
O11 Mo4 O15 103.6(3)
O3 Mo4 O15 152.6(3)
O12 Mo4 O15 88.0(3)
O11 Mo4 O9 102.1(3)
O3 Mo4 O9 85.8(3)
O12 Mo4 O9 153.2(3)
O15 Mo4 O9 83.6(2)
O11 Mo4 O8 177.4(3)
O3 Mo4 O8 76.4(2)
O12 Mo4 O8 78.0(2)
O15 Mo4 O8 76.5(2)
O9 Mo4 O8 75.3(2)
O13 Mo5 O7 104.6(3)
O13 Mo5 O2 103.3(3)
O7 Mo5 O2 89.5(3)
O13 Mo5 O14 103.9(3)
O7 Mo5 O14 88.5(3)
O2 Mo5 O14 152.3(3)
O13 Mo5 O12 101.7(3)
O7 Mo5 O12 153.7(3)
O2 Mo5 O12 84.7(3)
O14 Mo5 O12 85.0(3)
O13 Mo5 O8 177.8(3)
O7 Mo5 O8 77.4(2)
O2 Mo5 O8 75.6(2)
O14 Mo5 O8 77.0(2)
O12 Mo5 O8 76.3(2)
O16 Mo6 O17 103.3(3)
O16 Mo6 O18 104.5(3)
O17 Mo6 O18 87.4(3)
O16 Mo6 O15 102.5(3)
O17 Mo6 O15 87.8(3)
O18 Mo6 O15 152.9(2)
O16 Mo6 O14 103.6(3)
O17 Mo6 O14 153.1(2)
O18 Mo6 O14 85.4(3)
O15 Mo6 O14 86.9(3)
O16 Mo6 O8 179.3(3)
O17 Mo6 O8 76.3(2)
O18 Mo6 O8 76.1(2)
O15 Mo6 O8 76.8(2)
O14 Mo6 O8 76.7(2)
N1 C1 C2 121.0(8)
N1 C1 C6 118.0(8)
C2 C1 C6 121.0(9)
C3 C2 C1 120.5(9)
C3 C2 H2 119.7
C1 C2 H2 119.7
C2 C3 C4 121.3(9)
C2 C3 H3 119.3
C4 C3 H3 119.3
C3 C4 C5 118.5(9)
C3 C4 C16 121.9(9)
C5 C4 C16 119.6(9)
C6 C5 C4 122.0(8)
C6 C5 C14 118.5(8)
C4 C5 C14 119.5(8)
C5 C6 C7 120.9(8)
C5 C6 C1 116.5(8)
C7 C6 C1 122.6(8)
C8 C7 C6 119.4(8)
C8 C7 H7 120.3
C6 C7 H7 120.3
C7 C8 C9 123.1(9)
C7 C8 H8 118.5
C9 C8 H8 118.5
C10 C9 C14 119.2(9)
C10 C9 C8 122.9(9)
C14 C9 C8 117.9(8)
C11 C10 C9 121.2(10)
C11 C10 H10 119.4
C9 C10 H10 119.4
C12 C11 C10 119.6(9)
C12 C11 H11 120.2
C10 C11 H11 120.2
C11 C12 C13 121.3(9)
C11 C12 H12 119.3
C13 C12 H12 119.3
C12 C13 C15 121.8(9)
C12 C13 C14 119.0(9)
C15 C13 C14 119.2(8)
C9 C14 C13 119.6(8)
C9 C14 C5 120.3(9)
C13 C14 C5 120.1(9)
C16 C15 C13 121.1(9)
C16 C15 H15 119.5
C13 C15 H15 119.5
C15 C16 C4 120.6(9)
C15 C16 H16 119.7
C4 C16 H16 119.7
C18 C17 N2 117.6(8)
C18 C17 H17A 107.9
N2 C17 H17A 107.9
C18 C17 H17B 107.9
N2 C17 H17B 107.9
H17A C17 H17B 107.2
C17 C18 C19 111.2(9)
C17 C18 H18A 109.4
C19 C18 H18A 109.4
C17 C18 H18B 109.4
C19 C18 H18B 109.4
H18A C18 H18B 108.0
C20 C19 C18 114.8(9)
C20 C19 H19A 108.6
C18 C19 H19A 108.6
C20 C19 H19B 108.6
C18 C19 H19B 108.6
H19A C19 H19B 107.5
C19 C20 H20A 109.5
C19 C20 H20B 109.5
H20A C20 H20B 109.5
C19 C20 H20C 109.5
H20A C20 H20C 109.5
H20B C20 H20C 109.5
C22 C21 N2 115.4(8)
C22 C21 H21A 108.4
N2 C21 H21A 108.4
C22 C21 H21B 108.4
N2 C21 H21B 108.4
H21A C21 H21B 107.5
C21 C22 C23 113.3(9)
C21 C22 H22A 108.9
C23 C22 H22A 108.9
C21 C22 H22B 108.9
C23 C22 H22B 108.9
H22A C22 H22B 107.7
C24 C23 C22 113.8(9)
C24 C23 H23A 108.8
C22 C23 H23A 108.8
C24 C23 H23B 108.8
C22 C23 H23B 108.8
H23A C23 H23B 107.7
C23 C24 H24A 109.5
C23 C24 H24B 109.5
H24A C24 H24B 109.5
C23 C24 H24C 109.5
H24A C24 H24C 109.5
H24B C24 H24C 109.5
N2 C25 C26 114.8(8)
N2 C25 H25A 108.6
C26 C25 H25A 108.6
N2 C25 H25B 108.6
C26 C25 H25B 108.6
H25A C25 H25B 107.5
C25 C26 C27 113.0(8)
C25 C26 H26A 109.0
C27 C26 H26A 109.0
C25 C26 H26B 109.0
C27 C26 H26B 109.0
H26A C26 H26B 107.8
C28 C27 C26 114.0(9)
C28 C27 H27A 108.8
C26 C27 H27A 108.8
C28 C27 H27B 108.8
C26 C27 H27B 108.8
H27A C27 H27B 107.7
C27 C28 H28A 109.5
C27 C28 H28B 109.5
H28A C28 H28B 109.5
C27 C28 H28C 109.5
H28A C28 H28C 109.5
H28B C28 H28C 109.5
N2 C29 C30 115.9(8)
N2 C29 H29A 108.3
C30 C29 H29A 108.3
N2 C29 H29B 108.3
C30 C29 H29B 108.3
H29A C29 H29B 107.4
C31 C30 C29 112.8(8)
C31 C30 H30A 109.0
C29 C30 H30A 109.0
C31 C30 H30B 109.0
C29 C30 H30B 109.0
H30A C30 H30B 107.8
C30 C31 C32 110.7(10)
C30 C31 H31A 109.5
C32 C31 H31A 109.5
C30 C31 H31B 109.5
C32 C31 H31B 109.5
H31A C31 H31B 108.1
C31 C32 H32A 109.5
C31 C32 H32B 109.5
H32A C32 H32B 109.5
C31 C32 H32C 109.5
H32A C32 H32C 109.5
H32B C32 H32C 109.5
N3 C33 C34 116.8(8)
N3 C33 H33A 108.1
C34 C33 H33A 108.1
N3 C33 H33B 108.1
C34 C33 H33B 108.1
H33A C33 H33B 107.3
C35 C34 C33 109.7(8)
C35 C34 H34A 109.7
C33 C34 H34A 109.7
C35 C34 H34B 109.7
C33 C34 H34B 109.7
H34A C34 H34B 108.2
C36 C35 C34 112.9(9)
C36 C35 H35A 109.0
C34 C35 H35A 109.0
C36 C35 H35B 109.0
C34 C35 H35B 109.0
H35A C35 H35B 107.8
C35 C36 H36A 109.5
C35 C36 H36B 109.5
H36A C36 H36B 109.5
C35 C36 H36C 109.5
H36A C36 H36C 109.5
H36B C36 H36C 109.5
N3 C37 C38 116.5(8)
N3 C37 H37A 108.2
C38 C37 H37A 108.2
N3 C37 H37B 108.2
C38 C37 H37B 108.2
H37A C37 H37B 107.3
C37 C38 C39 111.8(9)
C37 C38 H38A 109.3
C39 C38 H38A 109.3
C37 C38 H38B 109.3
C39 C38 H38B 109.3
H38A C38 H38B 107.9
C38 C39 C40 114.1(8)
C38 C39 H39A 108.7
C40 C39 H39A 108.7
C38 C39 H39B 108.7
C40 C39 H39B 108.7
H39A C39 H39B 107.6
C39 C40 H40A 109.5
C39 C40 H40B 109.5
H40A C40 H40B 109.5
C39 C40 H40C 109.5
H40A C40 H40C 109.5
H40B C40 H40C 109.5
N3 C41 C42 116.0(7)
N3 C41 H41A 108.3
C42 C41 H41A 108.3
N3 C41 H41B 108.3
C42 C41 H41B 108.3
H41A C41 H41B 107.4
C43 C42 C41 109.5(8)
C43 C42 H42A 109.8
C41 C42 H42A 109.8
C43 C42 H42B 109.8
C41 C42 H42B 109.8
H42A C42 H42B 108.2
C42 C43 C44 112.4(9)
C42 C43 H43A 109.1
C44 C43 H43A 109.1
C42 C43 H43B 109.1
C44 C43 H43B 109.1
H43A C43 H43B 107.9
C43 C44 H44A 109.5
C43 C44 H44B 109.5
H44A C44 H44B 109.5
C43 C44 H44C 109.5
H44A C44 H44C 109.5
H44B C44 H44C 109.5
N3 C45 C46 116.5(8)
N3 C45 H45A 108.2
C46 C45 H45A 108.2
N3 C45 H45B 108.2
C46 C45 H45B 108.2
H45A C45 H45B 107.3
C45 C46 C47 110.8(8)
C45 C46 H46A 109.5
C47 C46 H46A 109.5
C45 C46 H46B 109.5
C47 C46 H46B 109.5
H46A C46 H46B 108.1
C48 C47 C46 113.3(8)
C48 C47 H47A 108.9
C46 C47 H47A 108.9
C48 C47 H47B 108.9
C46 C47 H47B 108.9
H47A C47 H47B 107.7
C47 C48 H48A 109.5
C47 C48 H48B 109.5
H48A C48 H48B 109.5
C47 C48 H48C 109.5
H48A C48 H48C 109.5
H48B C48 H48C 109.5
C1 N1 Mo1 173.2(7)
C29 N2 C25 110.9(7)
C29 N2 C17 108.4(7)
C25 N2 C17 109.2(7)
C29 N2 C21 108.8(7)
C25 N2 C21 108.5(7)
C17 N2 C21 111.0(7)
C33 N3 C37 111.5(7)
C33 N3 C45 108.5(7)
C37 N3 C45 110.1(7)
C33 N3 C41 108.0(6)
C37 N3 C41 108.7(7)
C45 N3 C41 110.0(7)
Mo2 O1 Mo1 114.4(3)
Mo5 O2 Mo1 115.4(3)
Mo4 O3 Mo1 115.0(3)
Mo3 O4 Mo1 114.1(3)
Mo2 O6 Mo3 116.8(3)
Mo5 O7 Mo2 116.5(3)
Mo1 O8 Mo3 90.8(2)
Mo1 O8 Mo2 90.4(2)
Mo3 O8 Mo2 90.82(19)
Mo1 O8 Mo6 179.6(3)
Mo3 O8 Mo6 89.55(19)
Mo2 O8 Mo6 89.41(19)
Mo1 O8 Mo4 90.9(2)
Mo3 O8 Mo4 90.3(2)
Mo2 O8 Mo4 178.3(3)
Mo6 O8 Mo4 89.3(2)
Mo1 O8 Mo5 90.6(2)
Mo3 O8 Mo5 178.5(3)
Mo2 O8 Mo5 89.8(2)
Mo6 O8 Mo5 89.1(2)
Mo4 O8 Mo5 89.08(19)
Mo3 O9 Mo4 116.3(3)
Mo4 O12 Mo5 116.6(3)
Mo5 O14 Mo6 117.2(3)
Mo6 O15 Mo4 117.3(3)
Mo6 O17 Mo3 117.3(3)
Mo2 O18 Mo6 117.8(3)

loop_
_geom_bond_atom_site_label_1
_geom_bond_atom_site_label_2
_geom_bond_distance
Mo1 N1 1.747(7)
Mo1 O1 1.930(6)
Mo1 O2 1.937(6)
Mo1 O4 1.963(6)
Mo1 O3 1.979(6)
Mo1 O8 2.221(6)
Mo2 O5 1.694(7)
Mo2 O6 1.889(6)
Mo2 O1 1.913(6)
Mo2 O18 1.917(6)
Mo2 O7 1.985(6)
Mo2 O8 2.329(6)
Mo3 O10 1.707(7)
Mo3 O4 1.887(6)
Mo3 O9 1.890(6)
Mo3 O17 1.930(6)
Mo3 O6 1.993(6)
Mo3 O8 2.315(6)
Mo4 O11 1.692(6)
Mo4 O3 1.881(6)
Mo4 O12 1.891(6)
Mo4 O15 1.936(6)
Mo4 O9 1.999(6)
Mo4 O8 2.346(6)
Mo5 O13 1.692(6)
Mo5 O7 1.897(6)
Mo5 O2 1.907(6)
Mo5 O14 1.915(6)
Mo5 O12 1.979(6)
Mo5 O8 2.349(6)
Mo6 O16 1.701(6)
Mo6 O17 1.912(6)
Mo6 O18 1.920(6)
Mo6 O15 1.921(6)
Mo6 O14 1.941(6)
Mo6 O8 2.342(6)
C1 N1 1.381(11)
C1 C2 1.387(13)
C1 C6 1.456(12)
C2 C3 1.378(13)
C2 H2 0.9500
C3 C4 1.409(13)
C3 H3 0.9500
C4 C5 1.415(13)
C4 C16 1.432(13)
C5 C6 1.411(12)
C5 C14 1.422(12)
C6 C7 1.424(13)
C7 C8 1.326(12)
C7 H7 0.9500
C8 C9 1.434(12)
C8 H8 0.9500
C9 C10 1.400(13)
C9 C14 1.410(13)
C10 C11 1.385(13)
C10 H10 0.9500
C11 C12 1.384(14)
C11 H11 0.9500
C12 C13 1.395(12)
C12 H12 0.9500
C13 C15 1.421(13)
C13 C14 1.422(12)
C15 C16 1.370(13)
C15 H15 0.9500
C16 H16 0.9500
C17 C18 1.484(13)
C17 N2 1.517(11)
C17 H17A 0.9900
C17 H17B 0.9900
C18 C19 1.518(14)
C18 H18A 0.9900
C18 H18B 0.9900
C19 C20 1.483(13)
C19 H19A 0.9900
C19 H19B 0.9900
C20 H20A 0.9800
C20 H20B 0.9800
C20 H20C 0.9800
C21 C22 1.514(13)
C21 N2 1.518(11)
C21 H21A 0.9900
C21 H21B 0.9900
C22 C23 1.516(14)
C22 H22A 0.9900
C22 H22B 0.9900
C23 C24 1.487(15)
C23 H23A 0.9900
C23 H23B 0.9900
C24 H24A 0.9800
C24 H24B 0.9800
C24 H24C 0.9800
C25 N2 1.512(11)
C25 C26 1.521(13)
C25 H25A 0.9900
C25 H25B 0.9900
C26 C27 1.534(13)
C26 H26A 0.9900
C26 H26B 0.9900
C27 C28 1.502(15)
C27 H27A 0.9900
C27 H27B 0.9900
C28 H28A 0.9800
C28 H28B 0.9800
C28 H28C 0.9800
C29 N2 1.509(11)
C29 C30 1.544(13)
C29 H29A 0.9900
C29 H29B 0.9900
C30 C31 1.493(13)
C30 H30A 0.9900
C30 H30B 0.9900
C31 C32 1.535(15)
C31 H31A 0.9900
C31 H31B 0.9900
C32 H32A 0.9800
C32 H32B 0.9800
C32 H32C 0.9800
C33 N3 1.505(11)
C33 C34 1.529(13)
C33 H33A 0.9900
C33 H33B 0.9900
C34 C35 1.519(13)
C34 H34A 0.9900
C34 H34B 0.9900
C35 C36 1.514(13)
C35 H35A 0.9900
C35 H35B 0.9900
C36 H36A 0.9800
C36 H36B 0.9800
C36 H36C 0.9800
C37 N3 1.507(12)
C37 C38 1.515(12)
C37 H37A 0.9900
C37 H37B 0.9900
C38 C39 1.535(13)
C38 H38A 0.9900
C38 H38B 0.9900
C39 C40 1.543(14)
C39 H39A 0.9900
C39 H39B 0.9900
C40 H40A 0.9800
C40 H40B 0.9800
C40 H40C 0.9800
C41 N3 1.528(11)
C41 C42 1.532(12)
C41 H41A 0.9900
C41 H41B 0.9900
C42 C43 1.518(14)
C42 H42A 0.9900
C42 H42B 0.9900
C43 C44 1.568(18)
C43 H43A 0.9900
C43 H43B 0.9900
C44 H44A 0.9800
C44 H44B 0.9800
C44 H44C 0.9800
C45 N3 1.509(12)
C45 C46 1.517(13)
C45 H45A 0.9900
C45 H45B 0.9900
C46 C47 1.518(13)
C46 H46A 0.9900
C46 H46B 0.9900
C47 C48 1.505(14)
C47 H47A 0.9900
C47 H47B 0.9900
C48 H48A 0.9800
C48 H48B 0.9800
C48 H48C 0.9800
